data_4508447
loop_
_publ_author_name
'Gomez, Germ E.'
'Bernini, Mar C.'
'Brusau, Elena V.'
'Narda, Griselda E.'
'Massad, Walter A.'
'Labrador, Ana'

_publ_section_title
;
 Two Sets of Metal Organic Frameworks along the Lanthanide Series
 Constructed by 2,3-Dimethylsuccinate: Structures, Topologies, and Strong
 Emission without Ligand Sensitization
;
_journal_issue 12
_journal_name_full 'Crystal Growth &amp; Design'
_journal_page_first 5249
_journal_paper_doi 10.1021/cg401006d
_journal_volume 13
_journal_year 2013
_chemical_formula_sum 'C18 H16 Ho2 O12'
_chemical_formula_weight 754.17
_chemical_name_systematic
; 
 ? 
;
_space_group_IT_number 96
_symmetry_cell_setting tetragonal
_symmetry_space_group_name_Hall 'P 4nw 2abw'
_symmetry_space_group_name_H-M 'P 43 21 2'
_atom_sites_solution_hydrogens geom
_atom_sites_solution_primary direct
_atom_sites_solution_secondary difmap
_audit_creation_method SHELXL-97
_cell_angle_alpha 90.00
_cell_angle_beta 90.00
_cell_angle_gamma 90.00
_cell_formula_units_Z 8
_cell_length_a 17.764(3)
_cell_length_b 17.764(3)
_cell_length_c 15.355(3)
_cell_measurement_temperature 293(2)
_cell_volume 4845.4(15)
_computing_structure_refinement 'SHELXL-97 (Sheldrick, 1997)'
_computing_structure_solution 'SHELXS-97 (Sheldrick, 1990)'
_diffrn_ambient_temperature 293(2)
_diffrn_measured_fraction_theta_full 0.980
_diffrn_measured_fraction_theta_max 0.980
_diffrn_radiation_monochromator graphite
_diffrn_radiation_source 'fine-focus sealed tube'
_diffrn_radiation_type CuK\a
_diffrn_radiation_wavelength 1.54184
_diffrn_reflns_av_R_equivalents 0.0635
_diffrn_reflns_av_sigmaI/netI 0.0578
_diffrn_reflns_limit_h_max 20
_diffrn_reflns_limit_h_min -20
_diffrn_reflns_limit_k_max 17
_diffrn_reflns_limit_k_min -21
_diffrn_reflns_limit_l_max 12
_diffrn_reflns_limit_l_min -18
_diffrn_reflns_number 25318
_diffrn_reflns_theta_full 69.99
_diffrn_reflns_theta_max 69.99
_diffrn_reflns_theta_min 3.52
_exptl_absorpt_coefficient_mu 12.330
_exptl_absorpt_correction_T_max 0.6383
_exptl_absorpt_correction_T_min 0.4387
_exptl_absorpt_correction_type multi-scan
_exptl_absorpt_process_details sadabs
_exptl_crystal_colour orange
_exptl_crystal_density_diffrn 2.068
_exptl_crystal_density_method 'not measured'
_exptl_crystal_description prismatic
_exptl_crystal_F_000 2832
_exptl_crystal_size_max 0.08
_exptl_crystal_size_mid 0.04
_exptl_crystal_size_min 0.04
_refine_diff_density_max 2.025
_refine_diff_density_min -1.116
_refine_diff_density_rms 0.180
_refine_ls_abs_structure_details 'Flack H D (1983), Acta Cryst. A39, 876-881'
_refine_ls_abs_structure_Flack 0.49(4)
_refine_ls_extinction_method none
_refine_ls_goodness_of_fit_ref 1.131
_refine_ls_hydrogen_treatment mixed
_refine_ls_matrix_type full
_refine_ls_number_parameters 313
_refine_ls_number_reflns 4409
_refine_ls_number_restraints 474
_refine_ls_restrained_S_all 1.103
_refine_ls_R_factor_all 0.0681
_refine_ls_R_factor_gt 0.0587
_refine_ls_shift/su_max 0.029
_refine_ls_shift/su_mean 0.002
_refine_ls_structure_factor_coef Fsqd
_refine_ls_weighting_details 'calc w=1/[\s^2^(Fo^2^)+(0.0405P)^2^+47.8352P] where P=(Fo^2^+2Fc^2^)/3'
_refine_ls_weighting_scheme calc
_refine_ls_wR_factor_gt 0.1316
_refine_ls_wR_factor_ref 0.1347
_reflns_number_gt 3827
_reflns_number_total 4409
_reflns_threshold_expression >2sigma(I)
_cod_data_source_file cg401006d_si_002.cif
_cod_data_source_block Hodms_compound
_cod_depositor_comments
;
The following automatic conversions were performed:

'_symmetry_cell_setting' value 'Tetragonal' changed to 'tetragonal'
according to /home/saulius/struct/CIF-dictionaries/cif_core.dic
dictionary named 'cif_core.dic' version 2.4.2 from 2011-04-26.

Automatic conversion script
Id: cif_fix_values 1891 2012-01-12 08:04:46Z andrius 
;
_cod_original_cell_volume 4845.3(14)
_cod_original_sg_symbol_H-M P4(3)2(1)2
_cod_database_code 4508447

loop_
_symmetry_equiv_pos_as_xyz
'x, y, z'
'-x, -y, z+1/2'
'-y+1/2, x+1/2, z+3/4'
'y+1/2, -x+1/2, z+1/4'
'-x+1/2, y+1/2, -z+3/4'
'x+1/2, -y+1/2, -z+1/4'
'y, x, -z'
'-y, -x, -z+1/2'

loop_
_atom_site_label
_atom_site_type_symbol
_atom_site_fract_x
_atom_site_fract_y
_atom_site_fract_z
_atom_site_U_iso_or_equiv
_atom_site_adp_type
_atom_site_occupancy
_atom_site_symmetry_multiplicity
_atom_site_calc_flag
_atom_site_refinement_flags
_atom_site_disorder_assembly
_atom_site_disorder_group
C100 C 0.8277(10) 0.9998(19) 0.1375(12) 0.121(9) Uani 1 1 d U . .
C14 C 0.7831(16) 0.9168(18) 0.436(2) 0.163(12) Uani 1 1 d U . .
H14A H 0.7448 0.8999 0.3961 0.244 Uiso 1 1 calc R . .
H14B H 0.7665 0.9089 0.4945 0.244 Uiso 1 1 calc R . .
H14C H 0.8285 0.8889 0.4257 0.244 Uiso 1 1 calc R . .
O4 O 0.9625(10) 0.3656(5) 0.0929(6) 0.088(4) Uani 1 1 d U . .
O10 O 0.9908(6) 0.9100(4) 0.1345(5) 0.050(2) Uani 1 1 d U . .
Ho1 Ho 0.97160(4) 0.48908(4) 0.13841(4) 0.01539(19) Uani 1 1 d U . .
Ho2 Ho 1.03160(4) 1.03160(4) 0.5000 0.0193(3) Uani 1 2 d SU . .
Ho3 Ho 0.98919(4) 1.01081(4) 0.2500 0.0158(2) Uani 1 2 d SU . .
O5 O 1.0700(4) 0.4876(8) 0.0217(5) 0.068(3) Uani 1 1 d U . .
O9 O 0.9309(5) 1.0087(7) 0.3834(5) 0.062(3) Uani 1 1 d U . .
O8 O 0.8640(6) 1.0066(10) 0.2063(6) 0.095(5) Uani 1 1 d U . .
C1 C 0.9950(13) 0.6412(8) 0.1991(9) 0.077(4) Uani 1 1 d U B .
C5 C 1.1217(8) 0.4968(17) 0.0783(10) 0.107(5) Uani 1 1 d U . .
O2 O 0.9851(10) 0.6240(5) 0.1212(6) 0.084(3) Uani 1 1 d U . .
O3 O 0.8600(5) 0.5083(8) 0.2009(6) 0.073(3) Uani 1 1 d U . .
C4 C 0.9896(11) 0.8593(7) 0.1907(8) 0.057(4) Uani 1 1 d U . .
O1 O 0.9977(6) 0.5887(5) 0.2565(5) 0.048(2) Uani 1 1 d U . .
C2 C 0.9976(13) 0.7217(8) 0.2299(10) 0.074(4) Uani 1 1 d U . .
C3 C 0.9940(14) 0.7772(8) 0.1620(11) 0.077(5) Uani 1 1 d U A .
O12 O 1.0168(11) 1.1425(6) 0.4352(6) 0.108(5) Uani 1 1 d U . .
O11 O 0.9017(6) 1.0252(12) 0.5193(6) 0.123(6) Uani 1 1 d U . .
C7 C 0.7983(8) 1.0020(14) 0.4208(11) 0.084(6) Uani 1 1 d U . .
H7 H 0.7882 1.0159 0.3601 0.101 Uiso 1 1 calc R . .
C6 C 0.8812(8) 1.0102(15) 0.4413(9) 0.089(5) Uani 1 1 d U . .
C9 C 0.8290(8) 0.5262(16) 0.2709(10) 0.096(6) Uani 1 1 d U . .
C11 C 1.1999(9) 0.4839(18) 0.0523(12) 0.120(6) Uani 1 1 d DU . .
H11 H 1.2123 0.5013 -0.0065 0.144 Uiso 1 1 calc R . .
C10 C 0.7474(10) 0.5491(17) 0.2684(13) 0.104(7) Uani 1 1 d U . .
H10 H 0.7290 0.5391 0.2094 0.125 Uiso 1 1 calc R . .
C13 C 0.7326(13) 0.6325(19) 0.288(2) 0.172(13) Uani 1 1 d U . .
H13A H 0.7378 0.6415 0.3491 0.258 Uiso 1 1 calc R . .
H13B H 0.6826 0.6455 0.2695 0.258 Uiso 1 1 calc R . .
H13C H 0.7684 0.6629 0.2566 0.258 Uiso 1 1 calc R . .
O7 O 0.9950(7) 0.8763(5) 0.2697(5) 0.063(3) Uani 1 1 d U . .
O20 O 1.1003(6) 0.4901(10) 0.1566(7) 0.104(4) Uani 1 1 d U . .
C22 C 1.2464(12) 0.514(2) 0.1195(16) 0.166(10) Uani 1 1 d DU . .
H22 H 1.2262 0.5074 0.1783 0.199 Uiso 1 1 calc R . .
C23 C 1.2221(16) 0.604(2) 0.070(2) 0.193(14) Uani 1 1 d U . .
H23A H 1.2119 0.5970 0.0096 0.290 Uiso 1 1 calc R . .
H23B H 1.2633 0.6386 0.0771 0.290 Uiso 1 1 calc R . .
H23C H 1.1782 0.6243 0.0986 0.290 Uiso 1 1 calc R . .
C21 C 1.2324(15) 0.395(2) 0.077(2) 0.173(11) Uani 1 1 d U . .
H21A H 1.2611 0.3964 0.1297 0.259 Uiso 1 1 calc R . .
H21B H 1.2637 0.3770 0.0302 0.259 Uiso 1 1 calc R . .
H21C H 1.1904 0.3613 0.0840 0.259 Uiso 1 1 calc R . .
C19 C 0.900(3) 0.766(2) 0.136(4) 0.130(18) Uani 0.53 1 d PU A 1
C26 C 1.098(3) 0.735(2) 0.244(4) 0.117(15) Uani 0.53 1 d PU B 1
C25 C 1.088(4) 0.770(3) 0.137(4) 0.118(18) Uani 0.47 1 d PU A 2
C24 C 0.902(4) 0.744(3) 0.255(5) 0.16(2) Uani 0.47 1 d PU B 2

loop_
_atom_site_aniso_label
_atom_site_aniso_U_11
_atom_site_aniso_U_22
_atom_site_aniso_U_33
_atom_site_aniso_U_23
_atom_site_aniso_U_13
_atom_site_aniso_U_12
C100 0.046(9) 0.26(3) 0.055(9) 0.012(16) -0.022(7) 0.004(14)
C14 0.12(2) 0.18(2) 0.19(3) 0.03(2) -0.04(2) -0.032(17)
O4 0.204(12) 0.037(4) 0.023(5) 0.000(4) 0.004(7) -0.013(6)
O10 0.098(8) 0.028(4) 0.023(3) -0.002(3) -0.011(5) 0.004(4)
Ho1 0.0164(4) 0.0174(4) 0.0124(3) -0.0001(3) 0.0013(3) -0.0008(3)
Ho2 0.0215(4) 0.0215(4) 0.0148(5) -0.0002(3) 0.0002(3) 0.0046(5)
Ho3 0.0182(3) 0.0182(3) 0.0108(4) -0.0001(3) -0.0001(3) 0.0031(4)
O5 0.021(4) 0.153(9) 0.031(4) -0.002(5) 0.003(3) 0.001(5)
O9 0.031(4) 0.127(9) 0.027(4) -0.020(5) 0.005(3) -0.008(5)
O8 0.040(5) 0.218(15) 0.028(5) -0.006(8) -0.006(4) 0.042(8)
C1 0.159(12) 0.030(4) 0.041(6) 0.007(4) -0.044(8) -0.020(6)
C5 0.024(4) 0.257(14) 0.040(6) -0.032(10) 0.001(4) -0.008(7)
O2 0.188(11) 0.034(4) 0.030(4) 0.004(4) 0.003(7) -0.016(5)
O3 0.030(4) 0.144(10) 0.045(5) -0.009(6) 0.002(4) 0.006(5)
C4 0.117(11) 0.022(4) 0.031(5) 0.002(3) -0.001(8) -0.020(6)
O1 0.083(7) 0.034(4) 0.028(4) 0.004(3) -0.006(5) -0.008(4)
C2 0.142(13) 0.023(5) 0.056(8) 0.002(5) -0.017(10) -0.011(8)
C3 0.150(13) 0.025(5) 0.057(8) -0.005(5) -0.009(10) -0.010(9)
O12 0.256(17) 0.034(5) 0.034(5) 0.001(4) -0.036(9) -0.003(8)
O11 0.031(4) 0.306(17) 0.031(4) -0.014(9) 0.002(4) 0.003(9)
C7 0.030(5) 0.170(17) 0.052(9) 0.010(12) -0.001(6) -0.017(11)
C6 0.021(4) 0.214(16) 0.031(5) -0.009(10) 0.005(4) 0.007(8)
C9 0.025(7) 0.213(19) 0.050(9) -0.004(12) 0.011(6) 0.023(10)
C11 0.026(5) 0.270(18) 0.065(10) -0.002(14) -0.002(6) 0.019(12)
C10 0.034(8) 0.22(2) 0.063(11) 0.013(14) 0.010(8) 0.041(12)
C13 0.053(15) 0.20(2) 0.27(3) 0.02(3) -0.02(2) 0.035(16)
O7 0.123(9) 0.038(4) 0.030(4) 0.002(3) -0.012(6) -0.010(5)
O20 0.038(4) 0.229(12) 0.045(4) -0.014(8) -0.004(4) 0.026(6)
C22 0.048(10) 0.34(3) 0.110(17) -0.02(2) -0.026(11) -0.004(18)
C23 0.062(18) 0.28(2) 0.24(4) -0.06(3) -0.04(2) 0.02(2)
C21 0.064(18) 0.28(2) 0.18(3) 0.06(2) 0.015(19) 0.023(15)
C19 0.18(2) 0.05(2) 0.16(4) -0.02(3) -0.10(3) -0.02(2)
C26 0.147(19) 0.06(2) 0.14(4) -0.01(3) -0.06(2) -0.018(17)
C25 0.18(2) 0.05(2) 0.13(4) 0.01(3) 0.06(3) 0.01(2)
C24 0.17(3) 0.09(3) 0.22(6) -0.04(4) 0.08(4) -0.04(2)

loop_
_atom_type_symbol
_atom_type_description
_atom_type_scat_dispersion_real
_atom_type_scat_dispersion_imag
_atom_type_scat_source
C C 0.0181 0.0091 'International Tables Vol C Tables 4.2.6.8 and 6.1.1.4'
H H 0.0000 0.0000 'International Tables Vol C Tables 4.2.6.8 and 6.1.1.4'
O O 0.0492 0.0322 'International Tables Vol C Tables 4.2.6.8 and 6.1.1.4'
Ho Ho -14.9734 3.7046 'International Tables Vol C Tables 4.2.6.8 and 6.1.1.4'

loop_
_geom_angle_atom_site_label_1
_geom_angle_atom_site_label_2
_geom_angle_atom_site_label_3
_geom_angle
_geom_angle_site_symmetry_1
_geom_angle_site_symmetry_3
O8 C100 O12 123.6(17) . 8_775
O8 C100 C22 126.0(19) . 6_465
O12 C100 C22 107.8(17) 8_775 6_465
C9 O4 Ho1 136.3(9) 3_644 .
C4 O10 Ho2 157.8(9) . 2_774
C4 O10 Ho3 91.5(7) . .
Ho2 O10 Ho3 107.7(3) 2_774 .
O3 Ho1 O1 87.4(3) . 3_644
O3 Ho1 O4 102.3(6) . .
O1 Ho1 O4 76.3(4) 3_644 .
O3 Ho1 O20 146.1(4) . .
O1 Ho1 O20 124.7(3) 3_644 .
O4 Ho1 O20 96.5(6) . .
O3 Ho1 O5 78.3(4) . 4_565
O1 Ho1 O5 150.0(4) 3_644 4_565
O4 Ho1 O5 81.1(3) . 4_565
O20 Ho1 O5 77.0(5) . 4_565
O3 Ho1 O2 89.1(5) . .
O1 Ho1 O2 83.3(4) 3_644 .
O4 Ho1 O2 156.1(3) . .
O20 Ho1 O2 84.7(6) . .
O5 Ho1 O2 122.1(3) 4_565 .
O3 Ho1 O5 158.6(3) . .
O1 Ho1 O5 72.3(3) 3_644 .
O4 Ho1 O5 79.8(4) . .
O20 Ho1 O5 52.7(3) . .
O5 Ho1 O5 122.8(2) 4_565 .
O2 Ho1 O5 82.1(4) . .
O3 Ho1 O1 75.6(4) . .
O1 Ho1 O1 131.2(2) 3_644 .
O4 Ho1 O1 151.5(3) . .
O20 Ho1 O1 74.4(4) . .
O5 Ho1 O1 70.6(3) 4_565 .
O2 Ho1 O1 51.6(3) . .
O5 Ho1 O1 112.7(3) . .
O3 Ho1 C5 166.6(6) . .
O1 Ho1 C5 98.6(4) 3_644 .
O4 Ho1 C5 90.8(7) . .
O20 Ho1 C5 26.1(4) . .
O5 Ho1 C5 101.2(6) 4_565 .
O2 Ho1 C5 79.8(7) . .
O5 Ho1 C5 26.8(3) . .
O1 Ho1 C5 91.5(5) . .
O3 Ho1 C1 81.1(6) . .
O1 Ho1 C1 106.8(4) 3_644 .
O4 Ho1 C1 175.5(6) . .
O20 Ho1 C1 79.1(6) . .
O5 Ho1 C1 96.9(3) 4_565 .
O2 Ho1 C1 25.3(3) . .
O5 Ho1 C1 98.1(5) . .
O1 Ho1 C1 26.4(3) . .
C5 Ho1 C1 85.7(8) . .
O3 Ho1 Ho1 67.7(2) . 4_565
O1 Ho1 Ho1 152.9(2) 3_644 4_565
O4 Ho1 Ho1 118.2(2) . 4_565
O20 Ho1 Ho1 78.5(3) . 4_565
O5 Ho1 Ho1 37.33(19) 4_565 4_565
O2 Ho1 Ho1 85.6(2) . 4_565
O5 Ho1 Ho1 130.4(2) . 4_565
O1 Ho1 Ho1 34.19(18) . 4_565
C5 Ho1 Ho1 103.7(3) . 4_565
C1 Ho1 Ho1 60.3(3) . 4_565
O3 Ho1 Ho1 126.4(2) . 3_644
O1 Ho1 Ho1 39.1(2) 3_644 3_644
O4 Ho1 Ho1 68.9(2) . 3_644
O20 Ho1 Ho1 86.7(3) . 3_644
O5 Ho1 Ho1 143.9(2) 4_565 3_644
O2 Ho1 Ho1 87.4(2) . 3_644
O5 Ho1 Ho1 34.16(19) . 3_644
O1 Ho1 Ho1 135.45(19) . 3_644
C5 Ho1 Ho1 61.0(3) . 3_644
C1 Ho1 Ho1 111.4(3) . 3_644
Ho1 Ho1 Ho1 164.13(2) 4_565 3_644
O12 Ho2 O12 114.2(9) . 7_556
O12 Ho2 O11 89.1(7) . .
O12 Ho2 O11 144.6(4) 7_556 .
O12 Ho2 O11 144.6(4) . 7_556
O12 Ho2 O11 89.1(7) 7_556 7_556
O11 Ho2 O11 85.4(10) . 7_556
O12 Ho2 O10 89.0(3) . 2_775
O12 Ho2 O10 78.9(4) 7_556 2_775
O11 Ho2 O10 75.0(4) . 2_775
O11 Ho2 O10 122.8(3) 7_556 2_775
O12 Ho2 O10 78.9(4) . 8_775
O12 Ho2 O10 89.0(3) 7_556 8_775
O11 Ho2 O10 122.8(3) . 8_775
O11 Ho2 O10 75.0(4) 7_556 8_775
O10 Ho2 O10 157.8(5) 2_775 8_775
O12 Ho2 O9 75.3(5) . .
O12 Ho2 O9 155.9(5) 7_556 .
O11 Ho2 O9 52.4(3) . .
O11 Ho2 O9 73.7(5) 7_556 .
O10 Ho2 O9 124.5(4) 2_775 .
O10 Ho2 O9 70.5(3) 8_775 .
O12 Ho2 O9 155.9(5) . 7_556
O12 Ho2 O9 75.3(5) 7_556 7_556
O11 Ho2 O9 73.7(5) . 7_556
O11 Ho2 O9 52.4(3) 7_556 7_556
O10 Ho2 O9 70.5(3) 2_775 7_556
O10 Ho2 O9 124.5(4) 8_775 7_556
O9 Ho2 O9 105.4(5) . 7_556
O12 Ho2 C6 82.3(7) . .
O12 Ho2 C6 163.4(7) 7_556 .
O11 Ho2 C6 26.3(4) . .
O11 Ho2 C6 77.4(7) 7_556 .
O10 Ho2 C6 100.3(4) 2_775 .
O10 Ho2 C6 96.5(3) 8_775 .
O9 Ho2 C6 26.1(3) . .
O9 Ho2 C6 88.8(5) 7_556 .
O12 Ho2 C6 163.4(7) . 7_556
O12 Ho2 C6 82.3(7) 7_556 7_556
O11 Ho2 C6 77.4(7) . 7_556
O11 Ho2 C6 26.3(4) 7_556 7_556
O10 Ho2 C6 96.5(3) 2_775 7_556
O10 Ho2 C6 100.3(4) 8_775 7_556
O9 Ho2 C6 88.8(5) . 7_556
O9 Ho2 C6 26.1(3) 7_556 7_556
C6 Ho2 C6 81.3(10) . 7_556
O12 Ho2 Ho3 67.9(3) . .
O12 Ho2 Ho3 126.6(3) 7_556 .
O11 Ho2 Ho3 86.0(2) . .
O11 Ho2 Ho3 76.9(3) 7_556 .
O10 Ho2 Ho3 150.4(2) 2_775 .
O10 Ho2 Ho3 37.67(19) 8_775 .
O9 Ho2 Ho3 33.80(18) . .
O9 Ho2 Ho3 125.9(2) 7_556 .
C6 Ho2 Ho3 59.9(3) . .
C6 Ho2 Ho3 101.3(3) 7_556 .
O12 Ho2 Ho3 126.6(3) . 2_775
O12 Ho2 Ho3 67.9(3) 7_556 2_775
O11 Ho2 Ho3 76.9(3) . 2_775
O11 Ho2 Ho3 86.0(2) 7_556 2_775
O10 Ho2 Ho3 37.67(19) 2_775 2_775
O10 Ho2 Ho3 150.4(2) 8_775 2_775
O9 Ho2 Ho3 125.9(2) . 2_775
O9 Ho2 Ho3 33.80(18) 7_556 2_775
C6 Ho2 Ho3 101.3(3) . 2_775
C6 Ho2 Ho3 59.9(3) 7_556 2_775
Ho3 Ho2 Ho3 156.69(3) . 2_775
O9 Ho3 O9 144.2(6) 8_775 .
O9 Ho3 O8 80.0(3) 8_775 8_775
O9 Ho3 O8 76.9(4) . 8_775
O9 Ho3 O8 76.9(4) 8_775 .
O9 Ho3 O8 79.9(3) . .
O8 Ho3 O8 98.3(9) 8_775 .
O9 Ho3 O7 83.7(4) 8_775 8_775
O9 Ho3 O7 123.9(3) . 8_775
O8 Ho3 O7 92.6(5) 8_775 8_775
O8 Ho3 O7 155.6(3) . 8_775
O9 Ho3 O7 123.9(3) 8_775 .
O9 Ho3 O7 83.7(4) . .
O8 Ho3 O7 155.6(3) 8_775 .
O8 Ho3 O7 92.6(5) . .
O7 Ho3 O7 86.0(6) 8_775 .
O9 Ho3 O10 72.1(3) 8_775 .
O9 Ho3 O10 128.4(4) . .
O8 Ho3 O10 152.0(3) 8_775 .
O8 Ho3 O10 77.6(4) . .
O7 Ho3 O10 82.5(4) 8_775 .
O7 Ho3 O10 51.9(3) . .
O9 Ho3 O10 128.4(4) 8_775 8_775
O9 Ho3 O10 72.1(3) . 8_775
O8 Ho3 O10 77.6(4) 8_775 8_775
O8 Ho3 O10 152.0(3) . 8_775
O7 Ho3 O10 51.9(3) 8_775 8_775
O7 Ho3 O10 82.5(4) . 8_775
O10 Ho3 O10 118.6(5) . 8_775
O9 Ho3 C4 98.1(3) 8_775 .
O9 Ho3 C4 105.8(4) . .
O8 Ho3 C4 177.2(5) 8_775 .
O8 Ho3 C4 83.1(5) . .
O7 Ho3 C4 85.2(5) 8_775 .
O7 Ho3 C4 26.0(3) . .
O10 Ho3 C4 26.0(3) . .
O10 Ho3 C4 102.3(4) 8_775 .
O9 Ho3 C4 105.8(4) 8_775 8_775
O9 Ho3 C4 98.1(3) . 8_775
O8 Ho3 C4 83.1(5) 8_775 8_775
O8 Ho3 C4 177.2(5) . 8_775
O7 Ho3 C4 26.0(3) 8_775 8_775
O7 Ho3 C4 85.2(5) . 8_775
O10 Ho3 C4 102.3(4) . 8_775
O10 Ho3 C4 26.0(3) 8_775 8_775
C4 Ho3 C4 95.6(8) . 8_775
O9 Ho3 Ho2 38.4(2) 8_775 2_774
O9 Ho3 Ho2 145.7(2) . 2_774
O8 Ho3 Ho2 117.9(2) 8_775 2_774
O8 Ho3 Ho2 67.8(2) . 2_774
O7 Ho3 Ho2 87.8(2) 8_775 2_774
O7 Ho3 Ho2 86.4(2) . 2_774
O10 Ho3 Ho2 34.65(18) . 2_774
O10 Ho3 Ho2 138.77(19) 8_775 2_774
C4 Ho3 Ho2 60.4(3) . 2_774
C4 Ho3 Ho2 113.7(3) 8_775 2_774
O9 Ho3 Ho2 145.7(2) 8_775 .
O9 Ho3 Ho2 38.4(2) . .
O8 Ho3 Ho2 67.8(2) 8_775 .
O8 Ho3 Ho2 117.9(2) . .
O7 Ho3 Ho2 86.4(2) 8_775 .
O7 Ho3 Ho2 87.8(2) . .
O10 Ho3 Ho2 138.77(18) . .
O10 Ho3 Ho2 34.65(18) 8_775 .
C4 Ho3 Ho2 113.7(3) . .
C4 Ho3 Ho2 60.4(3) 8_775 .
Ho2 Ho3 Ho2 172.07(3) 2_774 .
C5 O5 Ho1 160.7(9) . 3_644
C5 O5 Ho1 90.8(8) . .
Ho1 O5 Ho1 108.5(3) 3_644 .
C6 O9 Ho3 161.9(9) . .
C6 O9 Ho2 89.6(8) . .
Ho3 O9 Ho2 107.8(3) . .
C100 O8 Ho3 138.1(11) . .
O2 C1 O1 119.0(13) . .
O2 C1 C2 122.6(13) . .
O1 C1 C2 118.2(12) . .
O2 C1 Ho1 56.0(7) . .
O1 C1 Ho1 63.1(7) . .
C2 C1 Ho1 173.5(16) . .
O20 C5 O5 114.8(14) . .
O20 C5 C11 121.9(16) . .
O5 C5 C11 118.6(14) . .
O20 C5 Ho1 53.3(7) . .
O5 C5 Ho1 62.4(7) . .
C11 C5 Ho1 168(2) . .
C1 O2 Ho1 98.8(8) . .
C9 O3 Ho1 143.3(10) . .
O10 C4 O7 119.6(11) . .
O10 C4 C3 119.3(12) . .
O7 C4 C3 120.4(12) . .
O10 C4 Ho3 62.5(6) . .
O7 C4 Ho3 57.4(6) . .
C3 C4 Ho3 176.7(14) . .
C1 O1 Ho1 160.3(10) . 4_565
C1 O1 Ho1 90.5(8) . .
Ho1 O1 Ho1 106.7(3) 4_565 .
C3 C2 C1 115.0(13) . .
C3 C2 C24 88(3) . .
C1 C2 C24 104(2) . .
C3 C2 C26 92(2) . .
C1 C2 C26 101(2) . .
C24 C2 C26 152(3) . .
C2 C3 C4 116.6(13) . .
C2 C3 C25 94(2) . .
C4 C3 C25 101(2) . .
C2 C3 C19 97(2) . .
C4 C3 C19 98(2) . .
C25 C3 C19 151(3) . .
C100 O12 Ho2 142.2(11) 8_775 .
C6 O11 Ho2 100.0(8) . .
C6 C7 C10 110.2(16) . 5_655
C6 C7 C14 103(2) . .
C10 C7 C14 111(2) 5_655 .
O9 C6 O11 117.8(13) . .
O9 C6 C7 122.4(13) . .
O11 C6 C7 119.5(13) . .
O9 C6 Ho2 64.3(7) . .
O11 C6 Ho2 53.7(7) . .
C7 C6 Ho2 173.2(12) . .
O3 C9 O4 123.4(13) . 4_565
O3 C9 C10 118.1(15) . .
O4 C9 C10 117.6(16) 4_565 .
C22 C11 C5 107.0(18) . .
C22 C11 C21 90(2) . .
C5 C11 C21 114(2) . .
C9 C10 C13 115(2) . .
C9 C10 C7 110.9(19) . 5_645
C13 C10 C7 109(2) . 5_645
C4 O7 Ho3 96.6(8) . .
C5 O20 Ho1 100.6(9) . .
C11 C22 C100 117(2) . 6_565
C11 C22 C23 84(2) . .
C100 C22 C23 111(3) 6_565 .

loop_
_geom_bond_atom_site_label_1
_geom_bond_atom_site_label_2
_geom_bond_distance
_geom_bond_site_symmetry_2
C100 O8 1.244(19) .
C100 O12 1.27(2) 8_775
C100 C22 1.47(3) 6_465
C14 C7 1.55(4) .
O4 C9 1.298(19) 3_644
O4 Ho1 2.307(10) .
O10 C4 1.248(14) .
O10 Ho2 2.345(8) 2_774
O10 Ho3 2.520(8) .
Ho1 O3 2.228(9) .
Ho1 O1 2.297(8) 3_644
Ho1 O20 2.304(10) .
Ho1 O5 2.318(8) 4_565
Ho1 O2 2.423(9) .
Ho1 O5 2.503(8) .
Ho1 O1 2.576(8) .
Ho1 C5 2.825(15) .
Ho1 C1 2.889(14) .
Ho1 Ho1 3.9141(8) 4_565
Ho1 Ho1 3.9141(8) 3_644
Ho2 O12 2.223(10) .
Ho2 O12 2.223(10) 7_556
Ho2 O11 2.328(10) .
Ho2 O11 2.328(10) 7_556
Ho2 O10 2.345(8) 2_775
Ho2 O10 2.345(8) 8_775
Ho2 O9 2.563(8) .
Ho2 O9 2.563(8) 7_556
Ho2 C6 2.845(14) .
Ho2 C6 2.845(14) 7_556
Ho2 Ho3 3.9294(8) .
Ho2 Ho3 3.9294(8) 2_775
Ho3 O9 2.296(8) 8_775
Ho3 O9 2.296(8) .
Ho3 O8 2.324(10) 8_775
Ho3 O8 2.324(10) .
Ho3 O7 2.410(9) 8_775
Ho3 O7 2.410(9) .
Ho3 O10 2.520(8) 8_775
Ho3 C4 2.841(12) .
Ho3 C4 2.841(13) 8_775
Ho3 Ho2 3.9294(8) 2_774
O5 C5 1.275(16) .
O5 Ho1 2.318(8) 3_644
O9 C6 1.253(15) .
C1 O2 1.247(15) .
C1 O1 1.284(15) .
C1 C2 1.506(19) .
C5 O20 1.266(18) .
C5 C11 1.46(2) .
O3 C9 1.250(18) .
C4 O7 1.253(15) .
C4 C3 1.525(18) .
O1 Ho1 2.297(8) 4_565
C2 C3 1.44(2) .
C2 C24 1.79(7) .
C2 C26 1.81(5) .
C3 C25 1.71(7) .
C3 C19 1.73(6) .
O12 C100 1.27(2) 8_775
O11 C6 1.280(18) .
C7 C6 1.513(19) .
C7 C10 1.49(3) 5_655
C9 O4 1.298(19) 4_565
C9 C10 1.51(2) .
C11 C22 1.429(17) .
C11 C21 1.73(4) .
C10 C13 1.53(4) .
C10 C7 1.49(3) 5_645
C22 C100 1.47(3) 6_565
C22 C23 1.82(5) .
